data_7202796
loop_
_publ_author_name
'Dobrzycki, Lukasz'
'Wo\'zniak, Krzysztof'

_publ_section_title
;
 Structural consequences of benzidine dihydrochloride substitution in
 the solid state
;
_journal_issue 11
_journal_name_full CrystEngComm
_journal_page_first 1029
_journal_paper_doi 10.1039/b702072d
_journal_volume 9
_journal_year 2007
_chemical_formula_sum 'C14 H18 Cl2 N2'
_chemical_formula_weight 285.20
_chemical_name_systematic
;
?
;
_space_group_IT_number 61
_symmetry_cell_setting orthorhombic
_symmetry_space_group_name_Hall '-P 2ac 2ab'
_symmetry_space_group_name_H-M 'P b c a'
_atom_sites_solution_hydrogens geom
_atom_sites_solution_primary direct
_atom_sites_solution_secondary difmap
_audit_creation_method SHELXL-97
_cell_angle_alpha 90.00
_cell_angle_beta 90.00
_cell_angle_gamma 90.00
_cell_formula_units_Z 8
_cell_length_a 8.1288(6)
_cell_length_b 8.0393(5)
_cell_length_c 45.532(3)
_cell_measurement_temperature 100(2)
_cell_volume 2975.5(3)
_computing_cell_refinement
;
CrysAlis RED, Oxford Diffraction Ltd.,
Version 1.171.28cycle2 beta (release 25-10-2005 CrysAlis171 .NET)
(compiled Oct 25 2005,08:50:05)
;
_computing_data_collection
;
CrysAlis CCD, Oxford Diffraction Ltd.,
Version 1.171.28cycle2 beta (release 25-10-2005 CrysAlis171 .NET)
(compiled Oct 25 2005,08:50:05)
;
_computing_data_reduction
;
CrysAlis RED, Oxford Diffraction Ltd.,
Version 1.171.28cycle2 beta (release 25-10-2005 CrysAlis171 .NET)
(compiled Oct 25 2005,08:50:05)
;
_computing_molecular_graphics Diamond
_computing_publication_material SHELXTL-97
_computing_structure_refinement 'SHELXL-97 (Sheldrick, 1997)'
_computing_structure_solution 'SHELXS-97 (Sheldrick, 1990)'
_diffrn_ambient_temperature 100(2)
_diffrn_detector_area_resol_mean 8.6479
_diffrn_measured_fraction_theta_full 0.997
_diffrn_measured_fraction_theta_max 0.997
_diffrn_measurement_device_type KM4CCD
_diffrn_measurement_method 'omega scan'
_diffrn_radiation_monochromator graphite
_diffrn_radiation_source 'fine-focus sealed tube'
_diffrn_radiation_type MoK\a
_diffrn_radiation_wavelength 0.71073
_diffrn_reflns_av_R_equivalents 0.0707
_diffrn_reflns_av_sigmaI/netI 0.0678
_diffrn_reflns_limit_h_max 10
_diffrn_reflns_limit_h_min -10
_diffrn_reflns_limit_k_max 10
_diffrn_reflns_limit_k_min -10
_diffrn_reflns_limit_l_max 59
_diffrn_reflns_limit_l_min -59
_diffrn_reflns_number 51637
_diffrn_reflns_theta_full 28.00
_diffrn_reflns_theta_max 28.00
_diffrn_reflns_theta_min 2.68
_diffrn_standards_decay_% 2
_diffrn_standards_number '1 frame'
_exptl_absorpt_coefficient_mu 0.421
_exptl_absorpt_correction_T_max 0.98
_exptl_absorpt_correction_T_min 0.86
_exptl_absorpt_correction_type multi-scan
_exptl_absorpt_process_details
;
CrysAlis RED, Oxford Diffraction Ltd.,
Version 1.171.28cycle2 beta (release 25-10-2005 CrysAlis171 .NET)
(compiled Oct 25 2005,08:50:05)
Empirical absorption correction using spherical harmonics,
implemented in SCALE3 ABSPACK scaling algorithm.
;
_exptl_crystal_colour colourless
_exptl_crystal_density_diffrn 1.273
_exptl_crystal_density_method 'not measured'
_exptl_crystal_description prismatic
_exptl_crystal_F_000 1200
_exptl_crystal_size_max 0.42
_exptl_crystal_size_mid 0.12
_exptl_crystal_size_min 0.05
_refine_diff_density_max 0.393
_refine_diff_density_min -0.416
_refine_diff_density_rms 0.104
_refine_ls_extinction_method none
_refine_ls_goodness_of_fit_ref 1.046
_refine_ls_hydrogen_treatment mixed
_refine_ls_matrix_type full
_refine_ls_number_parameters 232
_refine_ls_number_reflns 3583
_refine_ls_number_restraints 3
_refine_ls_restrained_S_all 1.046
_refine_ls_R_factor_all 0.0774
_refine_ls_R_factor_gt 0.0434
_refine_ls_shift/su_max 0.001
_refine_ls_shift/su_mean 0.000
_refine_ls_structure_factor_coef Fsqd
_refine_ls_weighting_details 'calc w=1/[\s^2^(Fo^2^)+(0.0668P)^2^+0.0000P] where P=(Fo^2^+2Fc^2^)/3'
_refine_ls_weighting_scheme calc
_refine_ls_wR_factor_gt 0.0992
_refine_ls_wR_factor_ref 0.1254
_reflns_number_gt 2367
_reflns_number_total 3583
_reflns_threshold_expression >2sigma(I)
_cod_data_source_file b702072d.txt
_cod_data_source_block 3_2Cl_2
_cod_depositor_comments
;
The following automatic conversions were performed:
'_symmetry_cell_setting' value 'Orthorhombic' changed to 'orthorhombic'
according to '/home/saulius/struct/CIF-dictionaries/cif_core.dic'
dictionary named 'cif_core.dic' version 2.4.1 from 2010-06-29.

Automatic conversion script
Id: cif_fix_enum 1527 2010-12-29 10:47:43Z saulius 
;
_cod_original_cell_volume 2975.5(4)
_cod_original_sg_symbol_H-M Pbca
_cod_database_code 7202796

loop_
_symmetry_equiv_pos_as_xyz
'x, y, z'
'-x+1/2, -y, z+1/2'
'-x, y+1/2, -z+1/2'
'x+1/2, -y+1/2, -z'
'-x, -y, -z'
'x-1/2, y, -z-1/2'
'x, -y-1/2, z-1/2'
'-x-1/2, y-1/2, z'

loop_
_atom_site_label
_atom_site_type_symbol
_atom_site_fract_x
_atom_site_fract_y
_atom_site_fract_z
_atom_site_U_iso_or_equiv
_atom_site_adp_type
_atom_site_occupancy
_atom_site_symmetry_multiplicity
_atom_site_calc_flag
_atom_site_refinement_flags
_atom_site_disorder_assembly
_atom_site_disorder_group
Cl1 Cl 0.45574(8) 0.15326(8) 0.222561(14) 0.01985(18) Uani 1 1 d . . .
Cl2 Cl 0.27508(8) 0.51011(8) 0.512650(13) 0.01673(17) Uani 1 1 d . . .
N1 N 0.5928(3) 0.0334(3) 0.28291(5) 0.0153(5) Uani 1 1 d D . .
N2 N 0.0441(3) 0.2854(3) 0.47318(5) 0.0154(5) Uani 1 1 d . . .
C1 C 0.5148(3) 0.0817(3) 0.31059(5) 0.0137(5) Uani 1 1 d . . .
C2 C 0.5858(3) 0.0285(3) 0.33705(5) 0.0132(5) Uani 1 1 d . . .
C3 C 0.5069(3) 0.0737(3) 0.36288(5) 0.0130(5) Uani 1 1 d . . .
C4 C 0.3622(3) 0.1676(3) 0.36308(5) 0.0139(6) Uani 1 1 d . . .
C5 C 0.2966(3) 0.2187(4) 0.33623(6) 0.0182(6) Uani 1 1 d . . .
C6 C 0.3729(3) 0.1761(3) 0.30985(6) 0.0177(6) Uani 1 1 d D . .
C7 C 0.1227(3) 0.2629(3) 0.44432(5) 0.0136(6) Uani 1 1 d . . .
C8 C 0.0264(3) 0.2309(3) 0.41976(5) 0.0145(6) Uani 1 1 d . . .
C9 C 0.1092(3) 0.2023(3) 0.39356(6) 0.0149(6) Uani 1 1 d . . .
C10 C 0.2801(3) 0.2051(3) 0.39142(6) 0.0136(5) Uani 1 1 d . . .
C11 C 0.3709(3) 0.2419(3) 0.41636(6) 0.0178(6) Uani 1 1 d . . .
C12 C 0.2922(3) 0.2694(3) 0.44292(6) 0.0173(6) Uani 1 1 d . . .
C13 C 0.7393(4) -0.0766(4) 0.33769(6) 0.0215(6) Uani 1 1 d D . .
C14 C -0.1583(3) 0.2293(4) 0.42094(7) 0.0187(6) Uani 1 1 d . . .
H1A H 0.536(3) 0.075(4) 0.2661(4) 0.029(8) Uiso 1 1 d D . .
H1B H 0.582(4) -0.079(5) 0.2781(7) 0.042(10) Uiso 1 1 d . . .
H1C H 0.703(4) 0.070(4) 0.2780(7) 0.044(10) Uiso 1 1 d . . .
H2A H 0.118(5) 0.340(4) 0.4839(8) 0.053 Uiso 1 1 d . . .
H2B H -0.059(4) 0.343(4) 0.4717(7) 0.034(9) Uiso 1 1 d . . .
H2C H 0.016(4) 0.185(5) 0.4804(8) 0.041(10) Uiso 1 1 d . . .
H3 H 0.555(3) 0.036(4) 0.3832(6) 0.026(8) Uiso 1 1 d . . .
H5 H 0.203(4) 0.287(4) 0.3345(7) 0.027(8) Uiso 1 1 d . . .
H6 H 0.330(3) 0.213(3) 0.2913(4) 0.027(8) Uiso 1 1 d D . .
H9 H 0.048(4) 0.175(4) 0.3787(7) 0.032 Uiso 1 1 d . . .
H11 H 0.490(4) 0.253(4) 0.4149(6) 0.032 Uiso 1 1 d . . .
H12 H 0.356(4) 0.295(3) 0.4583(7) 0.024(8) Uiso 1 1 d . . .
H13A H 0.769(3) -0.094(4) 0.3581(3) 0.027(8) Uiso 1 1 d D . .
H13B H 0.824(4) -0.023(4) 0.3284(7) 0.030(9) Uiso 1 1 d . . .
H13C H 0.724(5) -0.188(5) 0.3281(8) 0.059(12) Uiso 1 1 d . . .
H14A H -0.204(3) 0.201(4) 0.4036(7) 0.025(8) Uiso 1 1 d . . .
H14B H -0.206(4) 0.341(5) 0.4253(7) 0.044(10) Uiso 1 1 d . . .
H14C H -0.197(4) 0.152(4) 0.4325(7) 0.029(9) Uiso 1 1 d . . .

loop_
_atom_site_aniso_label
_atom_site_aniso_U_11
_atom_site_aniso_U_22
_atom_site_aniso_U_33
_atom_site_aniso_U_23
_atom_site_aniso_U_13
_atom_site_aniso_U_12
Cl1 0.0174(3) 0.0267(4) 0.0154(3) 0.0042(3) -0.0028(3) -0.0001(3)
Cl2 0.0149(3) 0.0189(3) 0.0165(3) -0.0011(3) 0.0010(3) 0.0020(3)
N1 0.0144(12) 0.0227(13) 0.0089(11) 0.0005(10) -0.0016(9) 0.0003(10)
N2 0.0175(12) 0.0174(13) 0.0112(11) -0.0001(10) 0.0031(10) 0.0018(11)
C1 0.0136(13) 0.0181(13) 0.0094(12) -0.0016(10) 0.0036(10) -0.0041(11)
C2 0.0123(12) 0.0133(13) 0.0139(12) -0.0007(10) -0.0006(10) -0.0020(10)
C3 0.0154(13) 0.0133(12) 0.0103(13) -0.0013(10) 0.0002(11) -0.0027(11)
C4 0.0149(14) 0.0154(13) 0.0113(13) 0.0000(11) 0.0007(11) -0.0002(11)
C5 0.0142(14) 0.0246(15) 0.0160(14) 0.0010(12) -0.0002(11) 0.0049(12)
C6 0.0156(14) 0.0248(15) 0.0128(13) 0.0043(12) -0.0037(11) 0.0019(12)
C7 0.0179(14) 0.0123(13) 0.0106(13) -0.0004(10) 0.0022(11) 0.0022(11)
C8 0.0148(14) 0.0134(13) 0.0152(13) 0.0017(11) -0.0005(11) 0.0008(11)
C9 0.0177(14) 0.0165(14) 0.0104(13) -0.0004(11) -0.0023(11) -0.0002(11)
C10 0.0151(13) 0.0145(13) 0.0113(12) -0.0008(10) 0.0025(11) 0.0019(11)
C11 0.0132(14) 0.0237(15) 0.0166(14) -0.0033(12) 0.0015(12) -0.0005(12)
C12 0.0165(15) 0.0231(15) 0.0124(13) -0.0044(12) -0.0024(11) 0.0007(12)
C13 0.0241(16) 0.0266(16) 0.0138(14) 0.0009(13) -0.0006(13) 0.0088(14)
C14 0.0142(14) 0.0290(17) 0.0128(14) -0.0002(13) 0.0003(12) -0.0022(13)

loop_
_atom_type_symbol
_atom_type_description
_atom_type_scat_dispersion_real
_atom_type_scat_dispersion_imag
_atom_type_scat_source
C C 0.0033 0.0016 'International Tables Vol C Tables 4.2.6.8 and 6.1.1.4'
H H 0.0000 0.0000 'International Tables Vol C Tables 4.2.6.8 and 6.1.1.4'
N N 0.0061 0.0033 'International Tables Vol C Tables 4.2.6.8 and 6.1.1.4'
Cl Cl 0.1484 0.1585 'International Tables Vol C Tables 4.2.6.8 and 6.1.1.4'

loop_
_geom_angle_atom_site_label_1
_geom_angle_atom_site_label_2
_geom_angle_atom_site_label_3
_geom_angle
_geom_angle_site_symmetry_1
_geom_angle_site_symmetry_3
_geom_angle_publ_flag
C1 N1 H1A 113.1(18) . . ?
C1 N1 H1B 115(2) . . ?
H1A N1 H1B 96(3) . . ?
C1 N1 H1C 121(2) . . ?
H1A N1 H1C 99(3) . . ?
H1B N1 H1C 109(3) . . ?
C7 N2 H2A 105(2) . . ?
C7 N2 H2B 112.2(18) . . ?
H2A N2 H2B 113(3) . . ?
C7 N2 H2C 109(2) . . ?
H2A N2 H2C 114(3) . . ?
H2B N2 H2C 104(3) . . ?
C6 C1 C2 122.1(2) . . ?
C6 C1 N1 119.1(2) . . ?
C2 C1 N1 118.7(2) . . ?
C3 C2 C1 117.2(2) . . ?
C3 C2 C13 120.9(2) . . ?
C1 C2 C13 121.9(2) . . ?
C2 C3 C4 122.4(2) . . ?
C2 C3 H3 120.0(15) . . ?
C4 C3 H3 117.6(15) . . ?
C5 C4 C3 118.4(2) . . ?
C5 C4 C10 122.0(2) . . ?
C3 C4 C10 119.6(2) . . ?
C6 C5 C4 120.8(3) . . ?
C6 C5 H5 115.5(19) . . ?
C4 C5 H5 123.6(19) . . ?
C1 C6 C5 119.1(2) . . ?
C1 C6 H6 119.6(18) . . ?
C5 C6 H6 121.3(18) . . ?
C12 C7 C8 122.2(2) . . ?
C12 C7 N2 118.0(2) . . ?
C8 C7 N2 119.8(2) . . ?
C7 C8 C9 116.7(2) . . ?
C7 C8 C14 122.4(2) . . ?
C9 C8 C14 120.9(2) . . ?
C8 C9 C10 122.7(3) . . ?
C8 C9 H9 116(2) . . ?
C10 C9 H9 121(2) . . ?
C11 C10 C9 118.5(2) . . ?
C11 C10 C4 121.1(2) . . ?
C9 C10 C4 120.4(2) . . ?
C12 C11 C10 120.2(3) . . ?
C12 C11 H11 120.3(18) . . ?
C10 C11 H11 119.4(18) . . ?
C7 C12 C11 119.6(3) . . ?
C7 C12 H12 123.3(19) . . ?
C11 C12 H12 117.1(19) . . ?
C2 C13 H13A 107.9(18) . . ?
C2 C13 H13B 110.7(19) . . ?
H13A C13 H13B 109(3) . . ?
C2 C13 H13C 113(2) . . ?
H13A C13 H13C 108(3) . . ?
H13B C13 H13C 108(3) . . ?
C8 C14 H14A 112.7(18) . . ?
C8 C14 H14B 113(2) . . ?
H14A C14 H14B 104(3) . . ?
C8 C14 H14C 113(2) . . ?
H14A C14 H14C 101(3) . . ?
H14B C14 H14C 112(3) . . ?

loop_
_geom_bond_atom_site_label_1
_geom_bond_atom_site_label_2
_geom_bond_distance
_geom_bond_site_symmetry_2
_geom_bond_publ_flag
N1 C1 1.463(3) . ?
N1 H1A 0.954(10) . ?
N1 H1B 0.94(4) . ?
N1 H1C 0.97(3) . ?
N2 C7 1.472(3) . ?
N2 H2A 0.89(4) . ?
N2 H2B 0.96(3) . ?
N2 H2C 0.90(4) . ?
C1 C6 1.381(4) . ?
C1 C2 1.403(3) . ?
C2 C3 1.388(3) . ?
C2 C13 1.507(4) . ?
C3 C4 1.397(3) . ?
C3 H3 1.05(3) . ?
C4 C5 1.396(4) . ?
C4 C10 1.484(3) . ?
C5 C6 1.395(4) . ?
C5 H5 0.94(3) . ?
C6 H6 0.963(10) . ?
C7 C12 1.381(4) . ?
C7 C8 1.389(4) . ?
C8 C9 1.389(4) . ?
C8 C14 1.502(4) . ?
C9 C10 1.393(4) . ?
C9 H9 0.87(3) . ?
C10 C11 1.386(4) . ?
C11 C12 1.386(4) . ?
C11 H11 0.97(3) . ?
C12 H12 0.89(3) . ?
C13 H13A 0.969(10) . ?
C13 H13B 0.92(3) . ?
C13 H13C 1.00(4) . ?
C14 H14A 0.90(3) . ?
C14 H14B 1.00(4) . ?
C14 H14C 0.88(3) . ?

loop_
_geom_hbond_atom_site_label_D
_geom_hbond_atom_site_label_H
_geom_hbond_atom_site_label_A
_geom_hbond_distance_DH
_geom_hbond_distance_HA
_geom_hbond_distance_DA
_geom_hbond_angle_DHA
_geom_hbond_site_symmetry_A
N1 H1A Cl1 0.954(10) 2.179(12) 3.118(2) 167(2) .
N1 H1B Cl1 0.94(4) 2.17(4) 3.091(3) 167(3) 3_645
N1 H1C Cl1 0.97(3) 2.16(3) 3.114(2) 168(3) 6_656
N2 H2A Cl2 0.89(4) 2.29(4) 3.165(3) 171(3) .
N2 H2B Cl2 0.96(3) 2.23(3) 3.139(3) 157(3) 5_566
N2 H2C Cl2 0.90(4) 2.53(4) 3.293(3) 143(3) 4_456
N2 H2C Cl2 0.90(4) 2.65(3) 3.207(3) 121(3) 8_655

loop_
_geom_torsion_atom_site_label_1
_geom_torsion_atom_site_label_2
_geom_torsion_atom_site_label_3
_geom_torsion_atom_site_label_4
_geom_torsion
_geom_torsion_site_symmetry_1
_geom_torsion_site_symmetry_2
_geom_torsion_site_symmetry_3
_geom_torsion_site_symmetry_4
_geom_torsion_publ_flag
C6 C1 C2 C3 0.4(4) . . . . ?
N1 C1 C2 C3 -178.7(2) . . . . ?
C6 C1 C2 C13 179.1(3) . . . . ?
N1 C1 C2 C13 0.0(4) . . . . ?
C1 C2 C3 C4 0.3(4) . . . . ?
C13 C2 C3 C4 -178.4(3) . . . . ?
C2 C3 C4 C5 -0.7(4) . . . . ?
C2 C3 C4 C10 177.2(2) . . . . ?
C3 C4 C5 C6 0.4(4) . . . . ?
C10 C4 C5 C6 -177.4(2) . . . . ?
C2 C1 C6 C5 -0.6(4) . . . . ?
N1 C1 C6 C5 178.5(2) . . . . ?
C4 C5 C6 C1 0.2(4) . . . . ?
C12 C7 C8 C9 1.2(4) . . . . ?
N2 C7 C8 C9 -176.7(2) . . . . ?
C12 C7 C8 C14 -177.9(3) . . . . ?
N2 C7 C8 C14 4.2(4) . . . . ?
C7 C8 C9 C10 -0.1(4) . . . . ?
C14 C8 C9 C10 179.0(3) . . . . ?
C8 C9 C10 C11 -1.5(4) . . . . ?
C8 C9 C10 C4 177.8(2) . . . . ?
C5 C4 C10 C11 -143.7(3) . . . . ?
C3 C4 C10 C11 38.5(4) . . . . ?
C5 C4 C10 C9 37.1(4) . . . . ?
C3 C4 C10 C9 -140.8(3) . . . . ?
C9 C10 C11 C12 2.1(4) . . . . ?
C4 C10 C11 C12 -177.2(3) . . . . ?
C8 C7 C12 C11 -0.7(4) . . . . ?
N2 C7 C12 C11 177.3(2) . . . . ?
C10 C11 C12 C7 -1.1(4) . . . . ?

loop_
_cod_related_entry_id
_cod_related_entry_database
_cod_related_entry_code
1 ChemSpider 11438
